data_4002323
loop_
_publ_author_name
'Munoz, A.'
'Alonso, J.A.'
'Martinez-Lope, M.J.'
'Casais, M.T.'
'Martinez, J.L.'
'Fernandez-Diaz, M.T.'

_publ_section_title
;
 Evolution of the magnetic structure of hexagonal Ho Mn O3 from neutron
 powder diffraction data
;
_journal_name_full 'Chemistry of Materials (1,1989-)'
_journal_page_first 1497
_journal_page_last 1505
_journal_volume 13
_journal_year 2001
_chemical_formula_sum 'Ho Mn O3'
_chemical_name_systematic 'Ho (Mn O3)'
_space_group_IT_number 185
_symmetry_space_group_name_Hall 'P 6c -2'
_symmetry_space_group_name_H-M 'P 63 c m'
_cell_angle_alpha 90
_cell_angle_beta 90
_cell_angle_gamma 120
_cell_formula_units_Z 6
_cell_length_a 6.1413
_cell_length_b 6.1413
_cell_length_c 11.4122
_cell_volume 372.753
_citation_journal_id_ASTM CMATEX
_cod_data_source_file Munoz_CMATEX_2001_936.cif
_cod_data_source_block Ho1Mn1O3
_cod_original_cell_volume 372.7526
_cod_original_formula_sum 'Ho1 Mn1 O3'
_cod_database_code 4002323

loop_
_symmetry_equiv_pos_as_xyz
x,y,z
x-y,x,z+1/2
-y,x-y,z
-x,-y,z+1/2
-x+y,-x,z
y,-x+y,z+1/2
y,x,z
-x+y,y,z+1/2
-x,-x+y,z
-y,-x,z+1/2
x-y,-y,z
x,x-y,z+1/2

loop_
_atom_site_label
_atom_site_type_symbol
_atom_site_fract_x
_atom_site_fract_y
_atom_site_fract_z
_atom_site_occupancy
_atom_site_U_iso_or_equiv
O2 O-2 0.6433 0 0.3326 1 0.0
Mn1 Mn+3 0.3224 0 0 1 0.0
O4 O-2 0.3333 0.6667 0.017 1 0.0
Ho2 Ho+3 0.3333 0.6667 0.2306 1 0.0
O3 O-2 0 0 0.4763 1 0.0
Ho1 Ho+3 0 0 0.2731 1 0.0
O1 O-2 0.3054 0 0.16 1 0.0
